data_7705595
loop_
_publ_author_name
'Tashiro, Shohei'
'Shimizu, Shun'
'Kuritani, Masumi'
'Shionoya, Mitsuhiko'

_publ_section_title
;
 Protonation-induced self-assembly of bis-phenanthroline macrocycles into
 nanofibers arrayed with tetrachloroaurate, hexachloroplatinate or
 phosphomolybdate ions.
;
_journal_issue 40
_journal_name_full 'Dalton transactions (Cambridge, England : 2003)'
_journal_page_first 13948
_journal_page_last 13953
_journal_paper_doi 10.1039/d0dt03287e
_journal_volume 49
_journal_year 2020
_chemical_absolute_configuration ad
_chemical_formula_moiety '2(C24 H17 N2), (P1 Mo12 O40), (C6 H15 N2 O2)'
_chemical_formula_sum 'C54 H49 Mo12 N6 O42 P'
_chemical_formula_weight 2636.24
_space_group_crystal_system triclinic
_space_group_IT_number 1
_space_group_name_Hall 'P 1'
_space_group_name_H-M_alt 'P 1'
_atom_sites_solution_hydrogens geom
_atom_sites_solution_primary direct
_atom_sites_solution_secondary difmap
_audit_update_record
;
2020-07-20 deposited with the CCDC.	2020-10-05 downloaded from the CCDC.
;
_cell_angle_alpha 115.9800(12)
_cell_angle_beta 95.1937(9)
_cell_angle_gamma 102.8330(9)
_cell_formula_units_Z 1
_cell_length_a 12.24560(12)
_cell_length_b 12.33600(15)
_cell_length_c 13.69940(18)
_cell_measurement_reflns_used 37490
_cell_measurement_temperature 93
_cell_measurement_theta_max 29.73
_cell_measurement_theta_min 2.66
_cell_volume 1771.73(4)
_computing_cell_refinement 'CrysAlisPro 1.171.39.9g (Rigaku OD, 2015)'
_computing_data_collection 'CrysAlisPro 1.171.39.9g (Rigaku OD, 2015)'
_computing_data_reduction 'CrysAlisPro 1.171.39.9g (Rigaku OD, 2015)'
_computing_molecular_graphics 'CrystalStructure 4.2.2'
_computing_publication_material 'CrystalStructure 4.2.2 (Rigaku, 2016)'
_computing_structure_refinement 'SHELXL Version 2013/4 (Sheldrick, 2008)'
_computing_structure_solution 'SHELXS Version 2013/1 (Sheldrick, 2008)'
_diffrn_ambient_temperature 93
_diffrn_detector_area_resol_mean 5.811
_diffrn_measured_fraction_theta_full 0.999
_diffrn_measured_fraction_theta_max 0.999
_diffrn_measurement_device_type 'Rigaku XtaLAB P200'
_diffrn_measurement_method \w
_diffrn_radiation_type 'Mo K\a'
_diffrn_radiation_wavelength 0.71073
_diffrn_reflns_av_R_equivalents 0.0168
_diffrn_reflns_Laue_measured_fraction_full 0.999
_diffrn_reflns_Laue_measured_fraction_max 0.999
_diffrn_reflns_limit_h_max 15
_diffrn_reflns_limit_h_min -15
_diffrn_reflns_limit_k_max 16
_diffrn_reflns_limit_k_min -16
_diffrn_reflns_limit_l_max 17
_diffrn_reflns_limit_l_min -17
_diffrn_reflns_number 43488
_diffrn_reflns_point_group_measured_fraction_full 0.997
_diffrn_reflns_point_group_measured_fraction_max 0.994
_diffrn_reflns_theta_full 25.242
_diffrn_reflns_theta_max 27.497
_diffrn_reflns_theta_min 2.680
_diffrn_standards_number 0
_exptl_absorpt_coefficient_mu 2.172
_exptl_absorpt_correction_T_max 0.676
_exptl_absorpt_correction_T_min 0.455
_exptl_absorpt_correction_type multi-scan
_exptl_absorpt_process_details
;
CrysAlisPro 1.171.39.9g (Rigaku Oxford Diffraction, 2015)
Empirical absorption correction using spherical harmonics,
 implemented in SCALE3 ABSPACK scaling algorithm.
;
_exptl_crystal_colour yellow
_exptl_crystal_density_diffrn 2.471
_exptl_crystal_density_method 'not measured'
_exptl_crystal_description block
_exptl_crystal_F_000 1270.00
_exptl_crystal_recrystallization_method 'Re-crystallisation from solvent'
_exptl_crystal_size_max 0.440
_exptl_crystal_size_mid 0.230
_exptl_crystal_size_min 0.180
_refine_diff_density_max 2.14
_refine_diff_density_min -1.38
_refine_ls_abs_structure_details
;
 Flack x determined using 7899 quotients [(I+)-(I-)]/[(I+)+(I-)]
 (Parsons, Flack and Wagner, Acta Cryst. B69 (2013) 249-259).
;
_refine_ls_abs_structure_Flack 0.25(2)
_refine_ls_extinction_method none
_refine_ls_goodness_of_fit_ref 1.033
_refine_ls_hydrogen_treatment constr
_refine_ls_number_parameters 1037
_refine_ls_number_reflns 16131
_refine_ls_number_restraints 3
_refine_ls_R_factor_all 0.0332
_refine_ls_R_factor_gt 0.0329
_refine_ls_shift/su_max 0.003
_refine_ls_structure_factor_coef Fsqd
_refine_ls_weighting_details 'w = 1/[\s^2^(Fo^2^)+(0.0439P)^2^+10.7520P] where P=(Fo^2^+2Fc^2^)/3'
_refine_ls_weighting_scheme calc
_refine_ls_wR_factor_gt 0.0835
_refine_ls_wR_factor_ref 0.0843
_reflns_Friedel_coverage 0.989
_reflns_Friedel_fraction_full 0.996
_reflns_Friedel_fraction_max 0.988
_reflns_number_gt 16041
_reflns_number_total 16131
_reflns_threshold_expression F^2^>2.0\s(F^2^)
_cod_data_source_file d0dt03287e2.cif
_cod_data_source_block HdppPMo12O40
_cod_depositor_comments 'Adding full bibliography for 7705594--7705596.cif.'
_cod_original_formula_sum 'C54 H49 Mo12 N6 O42 P1'
_cod_database_code 7705595
_shelxl_version_number 2013-4

loop_
_space_group_symop_id
_space_group_symop_operation_xyz
1 +X,+Y,+Z

loop_
_atom_site_label
_atom_site_type_symbol
_atom_site_fract_x
_atom_site_fract_y
_atom_site_fract_z
_atom_site_U_iso_or_equiv
_atom_site_adp_type
_atom_site_occupancy
_atom_site_site_symmetry_order
_atom_site_calc_flag
_atom_site_refinement_flags_posn
_atom_site_refinement_flags_adp
_atom_site_refinement_flags_occupancy
_atom_site_disorder_assembly
_atom_site_disorder_group
Mo1 Mo 0.27586(6) 0.21049(7) 0.63506(6) 0.01465(15) Uani 1 1 d . . . . .
Mo2 Mo 0.25697(6) -0.07166(6) 0.40494(6) 0.01369(15) Uani 1 1 d . . . . .
Mo3 Mo 0.41790(6) 0.20799(7) 0.43000(6) 0.01569(16) Uani 1 1 d . . . . .
Mo4 Mo 0.25611(6) 0.18229(7) 0.17567(6) 0.01284(15) Uani 1 1 d . . . . .
Mo5 Mo 0.27398(6) 0.44915(7) 0.44647(6) 0.01291(15) Uani 1 1 d . . . . .
Mo6 Mo 0.13179(6) -0.12265(6) 0.12658(5) 0.00884(13) Uani 1 1 d . . . . .
Mo7 Mo 0.09360(6) 0.40591(6) 0.61561(5) 0.00953(14) Uani 1 1 d . . . . .
Mo8 Mo -0.03868(6) 0.08019(7) 0.56321(6) 0.01396(15) Uani 1 1 d . . . . .
Mo9 Mo -0.05723(6) -0.16886(6) 0.30833(6) 0.01178(14) Uani 1 1 d . . . . .
Mo10 Mo -0.18988(6) 0.05615(7) 0.32682(6) 0.01657(16) Uani 1 1 d . . . . .
Mo11 Mo -0.01992(7) 0.35885(7) 0.35420(6) 0.01452(15) Uani 1 1 d . . . . .
Mo12 Mo -0.03798(6) 0.05795(7) 0.10661(6) 0.01539(15) Uani 1 1 d . . . . .
P1 P 0.1136(2) 0.1381(2) 0.3747(2) 0.0099(3) Uani 1 1 d . . . . .
O1 O 0.3320(6) 0.2456(6) 0.7649(6) 0.0183(13) Uani 1 1 d . . . . .
O2 O 0.2894(5) 0.0305(6) 0.5584(5) 0.0172(12) Uani 1 1 d . . . . .
O3 O 0.3117(6) -0.1882(8) 0.3981(6) 0.0247(15) Uani 1 1 d . . . . .
O4 O 0.4026(5) 0.0445(6) 0.4066(5) 0.0170(12) Uani 1 1 d . . . . .
O5 O 0.5600(5) 0.2614(6) 0.4462(5) 0.0148(12) Uani 1 1 d . . . . .
O6 O 0.2208(4) 0.1247(5) 0.4354(4) 0.0125(10) Uani 1 1 d . . . . .
O7 O 0.3686(6) 0.3628(6) 0.4715(5) 0.0201(13) Uani 1 1 d . . . . .
O8 O 0.3626(6) 0.5840(7) 0.4657(6) 0.0239(15) Uani 1 1 d . . . . .
O9 O 0.2587(6) 0.3315(6) 0.2863(5) 0.0204(13) Uani 1 1 d . . . . .
O10 O 0.3451(6) 0.2181(7) 0.1011(6) 0.0205(14) Uani 1 1 d . . . . .
O11 O 0.3632(5) 0.1690(6) 0.2877(5) 0.0177(12) Uani 1 1 d . . . . .
O12 O 0.2310(6) -0.0078(6) 0.1016(6) 0.0192(13) Uani 1 1 d . . . . .
O13 O 0.1326(6) -0.2630(7) 0.0223(6) 0.0252(16) Uani 1 1 d . . . . .
O14 O 0.1154(5) 0.0841(5) 0.2515(5) 0.0134(11) Uani 1 1 d . . . . .
O15 O 0.0022(6) -0.1803(6) 0.1888(6) 0.0190(14) Uani 1 1 d . . . . .
O16 O -0.1155(6) -0.3195(6) 0.2766(6) 0.0232(15) Uani 1 1 d . . . . .
O17 O 0.1045(5) -0.1385(6) 0.3824(6) 0.0182(13) Uani 1 1 d . . . . .
O18 O 0.2256(5) -0.1101(7) 0.2448(6) 0.0204(14) Uani 1 1 d . . . . .
O19 O -0.0690(6) -0.0926(6) 0.4694(5) 0.0207(13) Uani 1 1 d . . . . .
O20 O -0.0987(6) 0.0740(6) 0.6670(6) 0.0224(15) Uani 1 1 d . . . . .
O21 O 0.1145(6) 0.1122(6) 0.6132(6) 0.0208(14) Uani 1 1 d . . . . .
O22 O -0.0006(5) 0.2617(7) 0.6043(6) 0.0217(14) Uani 1 1 d . . . . .
O23 O 0.0958(6) 0.5171(7) 0.7425(6) 0.0259(16) Uani 1 1 d . . . . .
O24 O 0.2211(5) 0.3388(6) 0.6513(6) 0.0192(13) Uani 1 1 d . . . . .
O25 O -0.0007(5) 0.4302(7) 0.5225(6) 0.0203(14) Uani 1 1 d . . . . .
O26 O -0.1032(6) 0.4399(7) 0.3338(6) 0.0220(15) Uani 1 1 d . . . . .
O27 O 0.1254(5) 0.4617(6) 0.3833(5) 0.0184(13) Uani 1 1 d . . . . .
O28 O -0.0204(6) 0.2371(6) 0.2178(5) 0.0193(12) Uani 1 1 d . . . . .
O29 O -0.1199(6) 0.0405(7) -0.0078(6) 0.0198(14) Uani 1 1 d . . . . .
O30 O -0.1373(6) 0.0169(6) 0.1855(5) 0.0191(13) Uani 1 1 d . . . . .
O31 O -0.3318(6) 0.0260(6) 0.2901(6) 0.0169(13) Uani 1 1 d . . . . .
O32 O -0.1305(5) 0.2191(6) 0.3660(5) 0.0180(12) Uani 1 1 d . . . . .
O33 O 0.0063(5) 0.0586(5) 0.3891(5) 0.0130(11) Uani 1 1 d . . . . .
O34 O 0.1158(5) 0.2737(5) 0.4256(5) 0.0143(11) Uani 1 1 d . . . . .
O35 O 0.0041(6) -0.0888(6) 0.0516(6) 0.0209(14) Uani 1 1 d . . . . .
O36 O 0.1133(6) 0.1426(6) 0.0920(6) 0.0206(13) Uani 1 1 d . . . . .
O37 O 0.2254(5) 0.4979(7) 0.5781(6) 0.0188(14) Uani 1 1 d . . . . .
O38 O 0.4095(6) 0.2531(6) 0.5888(5) 0.0184(12) Uani 1 1 d . . . . .
O39 O -0.1767(5) 0.0715(6) 0.4692(5) 0.0188(13) Uani 1 1 d . . . . .
O40 O -0.1834(6) -0.1225(6) 0.2809(5) 0.0209(13) Uani 1 1 d . . . . .
O41 O 0.0591(8) 1.0238(7) 0.8377(7) 0.0301(17) Uani 1 1 d . . . . .
H41A H 0.0938 1.0998 0.8592 0.036 Uiso 1 1 calc R U . . .
O42 O 0.1482(7) 0.2471(8) -0.0932(7) 0.0302(17) Uani 1 1 d . . . . .
N1 N 0.5513(7) 0.2083(7) 0.7770(6) 0.0143(15) Uani 1 1 d . . . . .
N2 N 0.6101(7) 0.4506(7) 0.9284(6) 0.0124(14) Uani 1 1 d . . . . .
N3 N 0.6688(7) 1.0774(7) 0.9706(6) 0.0133(14) Uani 1 1 d . . . . .
N4 N 0.6081(6) 0.8330(8) 0.8191(7) 0.0140(14) Uani 1 1 d . . . . .
N5 N 0.0281(7) 0.8337(9) 0.6886(7) 0.0224(18) Uani 1 1 d . . . . .
N6 N 0.1901(8) 0.4430(9) 0.0510(8) 0.0224(17) Uani 1 1 d . . . . .
C1 C 0.4334(8) 0.0027(8) 0.7418(8) 0.0129(17) Uani 1 1 d . . . . .
C2 C 0.3968(8) 0.0542(8) 0.8420(8) 0.0164(18) Uani 1 1 d . . . . .
C3 C 0.3230(9) -0.0232(9) 0.8717(8) 0.0180(18) Uani 1 1 d . . . . .
C4 C 0.2837(8) -0.1535(9) 0.8027(8) 0.0178(19) Uani 1 1 d . . . . .
C5 C 0.3202(9) -0.2049(9) 0.7028(8) 0.021(2) Uani 1 1 d . . . . .
C6 C 0.3930(8) -0.1261(9) 0.6725(8) 0.0173(18) Uani 1 1 d . . . . .
C7 C 0.5139(7) 0.0832(9) 0.7095(8) 0.0135(16) Uani 1 1 d . . . . .
C8 C 0.5551(8) 0.0377(9) 0.6115(8) 0.0168(18) Uani 1 1 d . . . . .
C9 C 0.6300(8) 0.1194(9) 0.5875(8) 0.0174(18) Uani 1 1 d . . . . .
C10 C 0.6718(8) 0.2499(9) 0.6621(8) 0.0151(17) Uani 1 1 d . . . . .
C11 C 0.7535(8) 0.3407(10) 0.6474(8) 0.0177(18) Uani 1 1 d . . . . .
C12 C 0.7869(8) 0.4638(10) 0.7247(8) 0.0191(19) Uani 1 1 d . . . . .
C13 C 0.7411(8) 0.5089(9) 0.8214(8) 0.0162(17) Uani 1 1 d . . . . .
C14 C 0.6589(8) 0.4233(9) 0.8397(8) 0.0138(17) Uani 1 1 d . . . . .
C15 C 0.6251(8) 0.2931(9) 0.7567(8) 0.0118(16) Uani 1 1 d . . . . .
C16 C 0.7704(9) 0.6358(9) 0.9067(9) 0.0183(19) Uani 1 1 d . . . . .
C17 C 0.7222(8) 0.6664(9) 0.9973(8) 0.0174(18) Uani 1 1 d . . . . .
C18 C 0.6416(8) 0.5736(8) 1.0072(8) 0.0149(17) Uani 1 1 d . . . . .
C19 C 0.5879(8) 0.5988(9) 1.1045(8) 0.0155(18) Uani 1 1 d . . . . .
C20 C 0.5767(8) 0.7209(9) 1.1695(8) 0.0182(19) Uani 1 1 d . . . . .
C21 C 0.5272(9) 0.7457(9) 1.2604(9) 0.0207(19) Uani 1 1 d . . . . .
C22 C 0.4883(9) 0.6534(10) 1.2920(9) 0.023(2) Uani 1 1 d . . . . .
C23 C 0.4959(9) 0.5310(9) 1.2254(8) 0.0192(19) Uani 1 1 d . . . . .
C24 C 0.5458(8) 0.5045(9) 1.1346(8) 0.0181(18) Uani 1 1 d . . . . .
C25 C 0.7864(8) 1.2819(9) 1.0051(8) 0.0158(18) Uani 1 1 d . . . . .
C26 C 0.8233(9) 1.2311(9) 0.9039(8) 0.0186(19) Uani 1 1 d . . . . .
C27 C 0.8953(8) 1.3099(9) 0.8737(8) 0.0179(18) Uani 1 1 d . . . . .
C28 C 0.9326(8) 1.4378(9) 0.9427(9) 0.0185(19) Uani 1 1 d . . . . .
C29 C 0.8990(8) 1.4891(9) 1.0421(8) 0.0188(19) Uani 1 1 d . . . . .
C30 C 0.8259(9) 1.4122(9) 1.0739(8) 0.0167(18) Uani 1 1 d . . . . .
C31 C 0.7075(8) 1.2023(9) 1.0386(7) 0.0159(17) Uani 1 1 d . . . . .
C32 C 0.6658(8) 1.2480(9) 1.1384(8) 0.0164(17) Uani 1 1 d . . . . .
C33 C 0.5886(9) 1.1676(9) 1.1614(8) 0.0170(18) Uani 1 1 d . . . . .
C34 C 0.5501(8) 1.0369(9) 1.0863(8) 0.0156(17) Uani 1 1 d . . . . .
C35 C 0.4674(8) 0.9474(9) 1.1035(8) 0.0159(17) Uani 1 1 d . . . . .
C36 C 0.4339(8) 0.8222(9) 1.0270(8) 0.0151(17) Uani 1 1 d . . . . .
C37 C 0.4815(8) 0.7773(9) 0.9272(8) 0.0163(17) Uani 1 1 d . . . . .
C38 C 0.5605(8) 0.8639(9) 0.9090(7) 0.0140(17) Uani 1 1 d . . . . .
C39 C 0.5927(8) 0.9951(8) 0.9897(7) 0.0131(17) Uani 1 1 d . . . . .
C40 C 0.4490(8) 0.6505(9) 0.8454(8) 0.0168(18) Uani 1 1 d . . . . .
C41 C 0.4960(8) 0.6178(8) 0.7513(8) 0.0155(17) Uani 1 1 d . . . . .
C42 C 0.5765(7) 0.7140(8) 0.7408(7) 0.0128(16) Uani 1 1 d . . . . .
C43 C 0.6271(8) 0.6831(9) 0.6408(8) 0.0147(17) Uani 1 1 d . . . . .
C44 C 0.6359(8) 0.5630(8) 0.5749(8) 0.0149(17) Uani 1 1 d . . . . .
C45 C 0.6860(9) 0.5380(9) 0.4831(8) 0.0200(19) Uani 1 1 d . . . . .
C46 C 0.7258(9) 0.6334(10) 0.4555(8) 0.021(2) Uani 1 1 d . . . . .
C47 C 0.7166(9) 0.7552(10) 0.5191(9) 0.024(2) Uani 1 1 d . . . . .
C48 C 0.6693(9) 0.7777(9) 0.6132(9) 0.023(2) Uani 1 1 d . . . . .
C49 C 0.0747(9) 0.9565(10) 0.7424(8) 0.0191(19) Uani 1 1 d . . . . .
C50 C -0.0436(11) 0.7691(12) 0.7362(11) 0.034(3) Uani 1 1 d . . . . .
C51 C 0.0480(10) 0.7592(12) 0.5796(10) 0.029(2) Uani 1 1 d . . . . .
C52 C 0.1371(9) 0.3225(11) 0.0002(10) 0.026(2) Uani 1 1 d . . . . .
C53 C 0.2653(11) 0.4986(12) -0.0038(11) 0.034(3) Uani 1 1 d . . . . .
C54 C 0.1769(11) 0.5301(11) 0.1614(10) 0.030(2) Uani 1 1 d . . . . .
H1 H 0.5265 0.2379 0.8392 0.017 Uiso 1 1 d . U . . .
H2 H 0.4227 0.1426 0.8898 0.020 Uiso 1 1 d . U . . .
H3 H 0.2989 0.0129 0.9400 0.022 Uiso 1 1 d . U . . .
H3A H 0.6950 1.0469 0.9094 0.016 Uiso 1 1 d . U . . .
H4 H 0.2331 -0.2064 0.8233 0.021 Uiso 1 1 d . U . . .
H5 H 0.2952 -0.2933 0.6557 0.025 Uiso 1 1 d . U . . .
H6 H 0.4150 -0.1620 0.6032 0.021 Uiso 1 1 d . U . . .
H8 H 0.5311 -0.0502 0.5612 0.020 Uiso 1 1 d . U . . .
H9 H 0.6540 0.0870 0.5190 0.021 Uiso 1 1 d . U . . .
H11 H 0.7845 0.3144 0.5826 0.021 Uiso 1 1 d . U . . .
H12 H 0.8431 0.5218 0.7137 0.023 Uiso 1 1 d . U . . .
H16 H 0.8239 0.7000 0.9007 0.022 Uiso 1 1 d . U . . .
H17 H 0.7435 0.7513 1.0544 0.021 Uiso 1 1 d . U . . .
H20 H 0.6035 0.7856 1.1500 0.022 Uiso 1 1 d . U . . .
H21 H 0.5196 0.8275 1.3026 0.025 Uiso 1 1 d . U . . .
H22 H 0.4571 0.6723 1.3565 0.028 Uiso 1 1 d . U . . .
H23 H 0.4662 0.4658 1.2435 0.023 Uiso 1 1 d . U . . .
H24 H 0.5520 0.4221 1.0921 0.022 Uiso 1 1 d . U . . .
H26 H 0.7987 1.1426 0.8561 0.022 Uiso 1 1 d . U . . .
H27 H 0.9187 1.2750 0.8050 0.021 Uiso 1 1 d . U . . .
H28 H 0.9819 1.4909 0.9216 0.022 Uiso 1 1 d . U . . .
H29 H 0.9257 1.5777 1.0897 0.023 Uiso 1 1 d . U . . .
H30A H 0.8029 1.4484 1.1426 0.020 Uiso 1 1 d . U . . .
H32 H 0.6917 1.3354 1.1899 0.020 Uiso 1 1 d . U . . .
H33 H 0.5608 1.1999 1.2279 0.020 Uiso 1 1 d . U . . .
H35 H 0.4358 0.9752 1.1679 0.019 Uiso 1 1 d . U . . .
H36 H 0.3793 0.7638 1.0389 0.018 Uiso 1 1 d . U . . .
H40 H 0.3957 0.5882 0.8541 0.020 Uiso 1 1 d . U . . .
H41 H 0.4749 0.5326 0.6945 0.019 Uiso 1 1 d . U . . .
H44 H 0.6072 0.4972 0.5926 0.018 Uiso 1 1 d . U . . .
H45 H 0.6932 0.4562 0.4397 0.024 Uiso 1 1 d . U . . .
H46 H 0.7597 0.6158 0.3925 0.025 Uiso 1 1 d . U . . .
H47 H 0.7414 0.8198 0.4990 0.029 Uiso 1 1 d . U . . .
H48 H 0.6659 0.8605 0.6597 0.027 Uiso 1 1 d . U . . .
H49 H 0.1216 0.9956 0.7085 0.023 Uiso 1 1 d . U . . .
H50A H 0.0029 0.7414 0.7772 0.041 Uiso 1 1 d . U . . .
H50B H -0.1028 0.6960 0.6767 0.041 Uiso 1 1 d . U . . .
H50C H -0.0809 0.8269 0.7871 0.041 Uiso 1 1 d . U . . .
H51A H 0.1026 0.8137 0.5601 0.035 Uiso 1 1 d . U . . .
H51B H -0.0245 0.7205 0.5246 0.035 Uiso 1 1 d . U . . .
H51C H 0.0794 0.6930 0.5804 0.035 Uiso 1 1 d . U . . .
H52 H 0.0869 0.2898 0.0364 0.031 Uiso 1 1 d . U . . .
H53A H 0.2649 0.4328 -0.0774 0.041 Uiso 1 1 d . U . . .
H53B H 0.3435 0.5369 0.0415 0.041 Uiso 1 1 d . U . . .
H53C H 0.2370 0.5636 -0.0113 0.041 Uiso 1 1 d . U . . .
H54A H 0.1337 0.4817 0.1936 0.036 Uiso 1 1 d . U . . .
H54B H 0.1353 0.5865 0.1544 0.036 Uiso 1 1 d . U . . .
H54C H 0.2526 0.5801 0.2102 0.036 Uiso 1 1 d . U . . .

loop_
_atom_site_aniso_label
_atom_site_aniso_U_11
_atom_site_aniso_U_22
_atom_site_aniso_U_33
_atom_site_aniso_U_23
_atom_site_aniso_U_13
_atom_site_aniso_U_12
Mo1 0.0154(3) 0.0153(3) 0.0077(3) 0.0041(3) 0.0014(3) -0.0025(3)
Mo2 0.0157(4) 0.0083(3) 0.0174(3) 0.0050(3) 0.0089(3) 0.0044(3)
Mo3 0.0086(3) 0.0164(4) 0.0114(3) -0.0010(3) 0.0033(3) -0.0003(3)
Mo4 0.0096(3) 0.0200(4) 0.0088(3) 0.0066(3) 0.0031(3) 0.0042(3)
Mo5 0.0118(3) 0.0068(3) 0.0145(3) 0.0008(3) 0.0016(3) 0.0018(3)
Mo6 0.0106(3) 0.0061(3) 0.0082(3) 0.0021(2) 0.0026(2) 0.0020(2)
Mo7 0.0106(3) 0.0073(3) 0.0090(3) 0.0022(2) 0.0026(2) 0.0027(2)
Mo8 0.0108(3) 0.0221(4) 0.0099(3) 0.0074(3) 0.0051(3) 0.0058(3)
Mo9 0.0097(3) 0.0066(3) 0.0145(3) 0.0015(3) 0.0011(3) 0.0020(2)
Mo10 0.0071(3) 0.0165(4) 0.0138(3) -0.0017(3) 0.0034(3) -0.0007(3)
Mo11 0.0181(4) 0.0080(3) 0.0174(3) 0.0044(3) 0.0087(3) 0.0050(3)
Mo12 0.0150(3) 0.0167(4) 0.0087(3) 0.0051(3) -0.0002(3) -0.0030(3)
P1 0.0075(7) 0.0088(7) 0.0084(7) 0.0009(6) 0.0025(5) -0.0004(6)
O1 0.017(3) 0.019(3) 0.016(3) 0.006(3) -0.002(2) 0.007(3)
O2 0.020(3) 0.014(3) 0.015(3) 0.005(2) 0.007(2) 0.003(2)
O3 0.025(4) 0.035(4) 0.020(3) 0.014(3) 0.009(3) 0.017(3)
O4 0.018(3) 0.014(3) 0.017(3) 0.006(2) 0.005(2) 0.005(2)
O5 0.011(3) 0.015(3) 0.016(3) 0.004(2) 0.004(2) 0.006(2)
O6 0.006(2) 0.019(3) 0.012(3) 0.008(2) 0.000(2) 0.002(2)
O7 0.021(3) 0.022(3) 0.011(3) 0.002(2) 0.000(2) 0.009(3)
O8 0.027(4) 0.019(3) 0.014(3) 0.005(3) 0.002(3) -0.008(3)
O9 0.025(3) 0.019(3) 0.016(3) 0.005(3) 0.004(3) 0.011(3)
O10 0.025(3) 0.017(3) 0.026(3) 0.012(3) 0.018(3) 0.010(3)
O11 0.020(3) 0.017(3) 0.011(3) 0.002(2) 0.002(2) 0.006(2)
O12 0.014(3) 0.019(3) 0.029(4) 0.017(3) 0.001(3) 0.001(2)
O13 0.019(3) 0.024(3) 0.016(3) -0.004(3) 0.002(3) 0.005(3)
O14 0.016(3) 0.015(3) 0.009(3) 0.004(2) 0.003(2) 0.006(2)
O15 0.015(3) 0.026(3) 0.028(3) 0.022(3) 0.009(3) 0.007(3)
O16 0.029(4) 0.014(3) 0.017(3) 0.006(3) 0.005(3) -0.009(3)
O17 0.015(3) 0.028(3) 0.025(3) 0.022(3) 0.007(2) 0.008(3)
O18 0.012(3) 0.030(4) 0.026(3) 0.018(3) 0.006(2) 0.008(3)
O19 0.020(3) 0.026(3) 0.013(3) 0.005(3) 0.004(2) 0.011(3)
O20 0.028(4) 0.013(3) 0.029(4) 0.010(3) 0.020(3) 0.006(3)
O21 0.014(3) 0.022(3) 0.032(4) 0.019(3) 0.003(3) 0.002(2)
O22 0.011(3) 0.026(3) 0.034(4) 0.020(3) 0.001(3) 0.003(2)
O23 0.017(3) 0.022(3) 0.023(3) -0.003(3) 0.009(3) 0.005(3)
O24 0.013(3) 0.021(3) 0.030(4) 0.020(3) 0.000(2) 0.002(2)
O25 0.011(3) 0.033(4) 0.025(3) 0.020(3) 0.005(2) 0.009(3)
O26 0.023(3) 0.034(4) 0.024(3) 0.021(3) 0.010(3) 0.020(3)
O27 0.015(3) 0.028(3) 0.021(3) 0.018(3) 0.007(2) 0.008(3)
O28 0.021(3) 0.018(3) 0.018(3) 0.008(2) 0.006(2) 0.004(2)
O29 0.017(3) 0.020(3) 0.019(3) 0.007(3) -0.003(3) 0.009(3)
O30 0.021(3) 0.015(3) 0.017(3) 0.003(2) 0.004(2) 0.004(2)
O31 0.011(3) 0.016(3) 0.019(3) 0.006(3) 0.001(2) 0.001(2)
O32 0.019(3) 0.015(3) 0.018(3) 0.006(2) 0.007(2) 0.005(2)
O33 0.009(3) 0.014(3) 0.014(3) 0.006(2) 0.005(2) 0.001(2)
O34 0.016(3) 0.007(2) 0.015(3) 0.002(2) 0.001(2) 0.002(2)
O35 0.015(3) 0.023(3) 0.027(3) 0.018(3) -0.002(3) -0.001(2)
O36 0.017(3) 0.021(3) 0.028(3) 0.018(3) -0.001(2) 0.001(2)
O37 0.010(3) 0.028(4) 0.025(3) 0.018(3) 0.003(2) 0.007(3)
O38 0.021(3) 0.013(3) 0.016(3) 0.004(2) 0.005(2) 0.001(2)
O39 0.018(3) 0.018(3) 0.016(3) 0.002(2) 0.003(2) 0.010(2)
O40 0.022(3) 0.020(3) 0.014(3) 0.001(2) 0.003(2) 0.010(3)
O41 0.038(4) 0.016(3) 0.028(4) 0.007(3) 0.002(3) 0.003(3)
O42 0.031(4) 0.027(4) 0.034(4) 0.012(3) 0.007(3) 0.015(3)
N1 0.013(3) 0.016(4) 0.015(4) 0.008(3) 0.000(3) 0.005(3)
N2 0.015(3) 0.006(3) 0.016(4) 0.004(3) 0.005(3) 0.003(3)
N3 0.013(3) 0.010(3) 0.014(3) 0.002(3) 0.007(3) 0.005(3)
N4 0.009(3) 0.015(4) 0.018(4) 0.008(3) -0.001(3) 0.004(3)
N5 0.018(4) 0.026(4) 0.023(4) 0.013(4) 0.001(3) 0.004(3)
N6 0.023(4) 0.021(4) 0.029(5) 0.016(4) 0.009(4) 0.007(3)
C1 0.018(4) 0.004(4) 0.017(4) 0.004(3) 0.002(3) 0.007(3)
C2 0.019(4) 0.010(4) 0.016(4) 0.004(3) 0.002(3) 0.003(3)
C3 0.020(4) 0.016(4) 0.013(4) 0.001(3) 0.004(3) 0.007(3)
C4 0.018(4) 0.016(4) 0.018(4) 0.009(4) 0.001(3) -0.001(3)
C5 0.027(5) 0.014(4) 0.020(5) 0.005(4) 0.004(4) 0.009(4)
C6 0.018(4) 0.014(4) 0.017(4) 0.003(4) 0.002(3) 0.008(3)
C7 0.011(4) 0.014(4) 0.016(4) 0.007(3) 0.000(3) 0.006(3)
C8 0.020(4) 0.014(4) 0.014(4) 0.002(3) 0.007(3) 0.011(4)
C9 0.016(4) 0.022(5) 0.016(4) 0.006(4) 0.004(3) 0.013(4)
C10 0.014(4) 0.017(4) 0.018(4) 0.011(4) 0.004(3) 0.007(3)
C11 0.017(4) 0.022(5) 0.023(5) 0.015(4) 0.011(4) 0.012(4)
C12 0.016(4) 0.026(5) 0.019(4) 0.013(4) 0.009(3) 0.007(4)
C13 0.011(4) 0.022(5) 0.022(4) 0.016(4) 0.008(3) 0.003(3)
C14 0.011(4) 0.015(4) 0.018(4) 0.011(4) 0.001(3) 0.005(3)
C15 0.011(4) 0.014(4) 0.019(4) 0.014(3) 0.004(3) 0.007(3)
C16 0.019(4) 0.016(4) 0.023(5) 0.012(4) 0.007(4) 0.002(4)
C17 0.015(4) 0.020(4) 0.014(4) 0.005(4) 0.002(3) 0.006(3)
C18 0.015(4) 0.009(4) 0.025(5) 0.009(4) 0.005(3) 0.008(3)
C19 0.010(4) 0.012(4) 0.020(4) 0.004(4) 0.000(3) 0.001(3)
C20 0.019(4) 0.013(4) 0.015(4) 0.002(3) -0.002(3) 0.004(3)
C21 0.019(4) 0.013(4) 0.028(5) 0.007(4) 0.005(4) 0.005(3)
C22 0.024(5) 0.022(5) 0.020(5) 0.008(4) 0.008(4) 0.005(4)
C23 0.027(5) 0.018(4) 0.020(4) 0.016(4) 0.008(4) 0.005(4)
C24 0.018(4) 0.013(4) 0.020(4) 0.006(3) 0.006(3) 0.001(3)
C25 0.013(4) 0.022(5) 0.013(4) 0.009(4) -0.003(3) 0.007(3)
C26 0.023(5) 0.012(4) 0.015(4) 0.003(3) -0.001(4) 0.003(4)
C27 0.017(4) 0.018(4) 0.018(4) 0.009(4) 0.003(3) 0.004(3)
C28 0.017(4) 0.016(4) 0.022(5) 0.008(4) 0.004(4) 0.007(4)
C29 0.017(4) 0.012(4) 0.020(5) 0.002(4) 0.000(3) 0.003(3)
C30 0.022(5) 0.014(4) 0.014(4) 0.006(3) 0.005(3) 0.008(4)
C31 0.014(4) 0.017(4) 0.011(4) 0.003(3) -0.002(3) 0.003(3)
C32 0.017(4) 0.012(4) 0.016(4) 0.003(3) 0.001(3) 0.005(3)
C33 0.023(5) 0.014(4) 0.012(4) 0.004(3) 0.003(3) 0.007(4)
C34 0.010(4) 0.016(4) 0.015(4) 0.004(3) -0.001(3) 0.003(3)
C35 0.012(4) 0.023(5) 0.012(4) 0.008(4) 0.000(3) 0.006(3)
C36 0.010(4) 0.015(4) 0.021(4) 0.008(4) 0.002(3) 0.005(3)
C37 0.016(4) 0.012(4) 0.016(4) 0.004(3) -0.004(3) 0.003(3)
C38 0.010(4) 0.015(4) 0.012(4) 0.002(3) 0.000(3) 0.004(3)
C39 0.012(4) 0.010(4) 0.011(4) 0.001(3) -0.003(3) 0.003(3)
C40 0.014(4) 0.014(4) 0.021(4) 0.007(4) 0.002(3) 0.003(3)
C41 0.016(4) 0.008(4) 0.022(4) 0.009(3) 0.001(3) 0.001(3)
C42 0.010(4) 0.013(4) 0.008(4) 0.002(3) -0.002(3) -0.001(3)
C43 0.011(4) 0.016(4) 0.014(4) 0.006(3) 0.002(3) 0.001(3)
C44 0.015(4) 0.009(4) 0.021(4) 0.009(3) 0.007(3) -0.001(3)
C45 0.024(5) 0.011(4) 0.016(4) 0.002(3) 0.004(4) -0.002(3)
C46 0.016(4) 0.020(5) 0.018(4) 0.004(4) 0.008(4) -0.003(4)
C47 0.025(5) 0.022(5) 0.025(5) 0.012(4) 0.006(4) 0.004(4)
C48 0.028(5) 0.014(4) 0.022(5) 0.006(4) 0.006(4) 0.003(4)
C49 0.023(5) 0.020(5) 0.022(5) 0.017(4) 0.003(4) 0.006(4)
C50 0.034(6) 0.029(6) 0.040(7) 0.025(5) 0.006(5) -0.006(5)
C51 0.022(5) 0.034(6) 0.029(6) 0.013(5) 0.002(4) 0.009(4)
C52 0.020(5) 0.025(5) 0.039(6) 0.021(5) 0.001(4) 0.006(4)
C53 0.027(6) 0.034(6) 0.044(7) 0.021(6) 0.012(5) 0.005(5)
C54 0.033(6) 0.026(5) 0.024(5) 0.008(4) -0.003(4) 0.007(4)

loop_
_atom_type_symbol
_atom_type_description
_atom_type_scat_dispersion_real
_atom_type_scat_dispersion_imag
_atom_type_scat_source
C C 0.0033 0.0016
;
International Tables for Crystallography
(Vol. C, Tables 4.2.6.8 and 6.1.1.4)
;
H H 0.0000 0.0000
;
International Tables for Crystallography
(Vol. C, Table 6.1.1.4)
;
Mo Mo -1.6832 0.6857
;
International Tables for Crystallography
(Vol. C, Tables 4.2.6.8 and 6.1.1.4)
;
N N 0.0061 0.0033
;
International Tables for Crystallography
(Vol. C, Tables 4.2.6.8 and 6.1.1.4)
;
O O 0.0106 0.0060
;
International Tables for Crystallography
(Vol. C, Tables 4.2.6.8 and 6.1.1.4)
;
P P 0.1023 0.0942
;
International Tables for Crystallography
(Vol. C, Tables 4.2.6.8 and 6.1.1.4)
;

loop_
_geom_angle_atom_site_label_1
_geom_angle_atom_site_label_2
_geom_angle_atom_site_label_3
_geom_angle
_geom_angle_site_symmetry_1
_geom_angle_site_symmetry_3
_geom_angle_publ_flag
O1 Mo1 O24 104.3(3) . . ?
O1 Mo1 O38 99.7(3) . . ?
O24 Mo1 O38 100.2(3) . . ?
O1 Mo1 O21 102.2(3) . . ?
O24 Mo1 O21 86.8(3) . . ?
O38 Mo1 O21 154.6(3) . . ?
O1 Mo1 O2 97.1(3) . . ?
O24 Mo1 O2 156.8(3) . . ?
O38 Mo1 O2 84.8(3) . . ?
O21 Mo1 O2 79.9(3) . . ?
O1 Mo1 O6 166.5(3) . . ?
O24 Mo1 O6 88.8(3) . . ?
O38 Mo1 O6 74.0(2) . . ?
O21 Mo1 O6 81.8(2) . . ?
O2 Mo1 O6 70.6(2) . . ?
O3 Mo2 O17 104.0(3) . . ?
O3 Mo2 O2 100.1(3) . . ?
O17 Mo2 O2 99.2(3) . . ?
O3 Mo2 O18 101.8(3) . . ?
O17 Mo2 O18 85.5(3) . . ?
O2 Mo2 O18 155.7(3) . . ?
O3 Mo2 O4 97.2(3) . . ?
O17 Mo2 O4 156.8(3) . . ?
O2 Mo2 O4 86.0(3) . . ?
O18 Mo2 O4 81.0(3) . . ?
O3 Mo2 O6 167.5(3) . . ?
O17 Mo2 O6 87.9(2) . . ?
O2 Mo2 O6 73.6(2) . . ?
O18 Mo2 O6 82.8(2) . . ?
O4 Mo2 O6 71.8(2) . . ?
O5 Mo3 O11 103.3(3) . . ?
O5 Mo3 O4 100.7(3) . . ?
O11 Mo3 O4 97.5(3) . . ?
O5 Mo3 O7 102.9(3) . . ?
O11 Mo3 O7 85.6(3) . . ?
O4 Mo3 O7 154.8(3) . . ?
O5 Mo3 O38 99.4(3) . . ?
O11 Mo3 O38 155.6(3) . . ?
O4 Mo3 O38 86.8(3) . . ?
O7 Mo3 O38 80.7(3) . . ?
O5 Mo3 O6 169.6(3) . . ?
O11 Mo3 O6 86.4(2) . . ?
O4 Mo3 O6 74.2(2) . . ?
O7 Mo3 O6 81.1(2) . . ?
O38 Mo3 O6 71.5(2) . . ?
O10 Mo4 O9 104.8(3) . . ?
O10 Mo4 O36 103.2(3) . . ?
O9 Mo4 O36 98.5(3) . . ?
O10 Mo4 O11 102.0(3) . . ?
O9 Mo4 O11 86.5(3) . . ?
O36 Mo4 O11 152.0(3) . . ?
O10 Mo4 O12 98.7(3) . . ?
O9 Mo4 O12 154.6(3) . . ?
O36 Mo4 O12 85.1(3) . . ?
O11 Mo4 O12 79.3(3) . . ?
O10 Mo4 O14 167.7(3) . . ?
O9 Mo4 O14 87.3(3) . . ?
O36 Mo4 O14 72.4(2) . . ?
O11 Mo4 O14 80.4(2) . . ?
O12 Mo4 O14 69.7(2) . . ?
O8 Mo5 O37 102.1(3) . . ?
O8 Mo5 O7 104.8(4) . . ?
O37 Mo5 O7 97.2(3) . . ?
O8 Mo5 O9 103.8(3) . . ?
O37 Mo5 O9 152.6(3) . . ?
O7 Mo5 O9 84.7(3) . . ?
O8 Mo5 O27 99.8(3) . . ?
O37 Mo5 O27 86.4(3) . . ?
O7 Mo5 O27 153.8(3) . . ?
O9 Mo5 O27 80.6(3) . . ?
O8 Mo5 O34 168.8(3) . . ?
O37 Mo5 O34 72.0(3) . . ?
O7 Mo5 O34 85.6(3) . . ?
O9 Mo5 O34 81.0(2) . . ?
O27 Mo5 O34 70.7(2) . . ?
O13 Mo6 O18 102.2(3) . . ?
O13 Mo6 O12 103.1(3) . . ?
O18 Mo6 O12 98.1(3) . . ?
O13 Mo6 O15 100.4(3) . . ?
O18 Mo6 O15 85.7(3) . . ?
O12 Mo6 O15 154.8(3) . . ?
O13 Mo6 O35 100.0(3) . . ?
O18 Mo6 O35 155.4(3) . . ?
O12 Mo6 O35 87.1(3) . . ?
O15 Mo6 O35 79.9(3) . . ?
O13 Mo6 O14 170.4(3) . . ?
O18 Mo6 O14 87.2(3) . . ?
O12 Mo6 O14 73.2(3) . . ?
O15 Mo6 O14 82.1(2) . . ?
O35 Mo6 O14 71.2(2) . . ?
O23 Mo7 O25 104.7(4) . . ?
O23 Mo7 O22 104.2(4) . . ?
O25 Mo7 O22 98.8(3) . . ?
O23 Mo7 O37 100.3(3) . . ?
O25 Mo7 O37 87.6(3) . . ?
O22 Mo7 O37 152.0(3) . . ?
O23 Mo7 O24 100.6(3) . . ?
O25 Mo7 O24 153.1(3) . . ?
O22 Mo7 O24 83.8(3) . . ?
O37 Mo7 O24 78.6(3) . . ?
O23 Mo7 O34 169.2(3) . . ?
O25 Mo7 O34 73.5(3) . . ?
O22 Mo7 O34 86.5(3) . . ?
O37 Mo7 O34 69.1(2) . . ?
O24 Mo7 O34 80.0(2) . . ?
O20 Mo8 O21 104.3(3) . . ?
O20 Mo8 O19 99.2(3) . . ?
O21 Mo8 O19 96.6(3) . . ?
O20 Mo8 O39 98.1(3) . . ?
O21 Mo8 O39 156.4(3) . . ?
O19 Mo8 O39 86.9(3) . . ?
O20 Mo8 O22 102.8(3) . . ?
O21 Mo8 O22 85.6(3) . . ?
O19 Mo8 O22 156.7(3) . . ?
O39 Mo8 O22 82.3(3) . . ?
O20 Mo8 O33 167.3(3) . . ?
O21 Mo8 O33 87.1(2) . . ?
O19 Mo8 O33 73.6(2) . . ?
O39 Mo8 O33 71.5(2) . . ?
O22 Mo8 O33 83.4(2) . . ?
O16 Mo9 O15 103.4(3) . . ?
O16 Mo9 O40 101.8(4) . . ?
O15 Mo9 O40 99.6(3) . . ?
O16 Mo9 O17 100.8(3) . . ?
O15 Mo9 O17 85.5(3) . . ?
O40 Mo9 O17 154.9(3) . . ?
O16 Mo9 O19 96.8(3) . . ?
O15 Mo9 O19 156.7(3) . . ?
O40 Mo9 O19 87.2(3) . . ?
O17 Mo9 O19 79.5(3) . . ?
O16 Mo9 O33 167.1(3) . . ?
O15 Mo9 O33 89.3(3) . . ?
O40 Mo9 O33 74.0(2) . . ?
O17 Mo9 O33 81.5(2) . . ?
O19 Mo9 O33 71.0(2) . . ?
O31 Mo10 O32 105.5(3) . . ?
O31 Mo10 O39 100.6(3) . . ?
O32 Mo10 O39 97.9(3) . . ?
O31 Mo10 O30 103.9(3) . . ?
O32 Mo10 O30 87.4(3) . . ?
O39 Mo10 O30 152.6(3) . . ?
O31 Mo10 O40 98.9(3) . . ?
O32 Mo10 O40 154.6(3) . . ?
O39 Mo10 O40 84.3(3) . . ?
O30 Mo10 O40 79.9(3) . . ?
O31 Mo10 O33 166.7(3) . . ?
O32 Mo10 O33 86.7(2) . . ?
O39 Mo10 O33 71.9(2) . . ?
O30 Mo10 O33 81.6(2) . . ?
O40 Mo10 O33 69.9(2) . . ?
O26 Mo11 O28 106.4(3) . . ?
O26 Mo11 O27 103.3(3) . . ?
O28 Mo11 O27 98.0(3) . . ?
O26 Mo11 O32 103.4(3) . . ?
O28 Mo11 O32 85.2(3) . . ?
O27 Mo11 O32 150.9(3) . . ?
O26 Mo11 O25 99.1(3) . . ?
O28 Mo11 O25 152.1(3) . . ?
O27 Mo11 O25 86.5(3) . . ?
O32 Mo11 O25 78.1(3) . . ?
O26 Mo11 O34 168.0(3) . . ?
O28 Mo11 O34 85.4(2) . . ?
O27 Mo11 O34 72.4(2) . . ?
O32 Mo11 O34 79.1(2) . . ?
O25 Mo11 O34 69.7(2) . . ?
O29 Mo12 O30 106.2(3) . . ?
O29 Mo12 O35 101.8(3) . . ?
O30 Mo12 O35 96.8(3) . . ?
O29 Mo12 O36 98.7(3) . . ?
O30 Mo12 O36 153.3(3) . . ?
O35 Mo12 O36 87.4(3) . . ?
O29 Mo12 O28 102.8(3) . . ?
O30 Mo12 O28 84.9(3) . . ?
O35 Mo12 O28 153.9(3) . . ?
O36 Mo12 O28 80.1(3) . . ?
O29 Mo12 O14 167.5(3) . . ?
O30 Mo12 O14 85.9(2) . . ?
O35 Mo12 O14 73.1(2) . . ?
O36 Mo12 O14 70.0(2) . . ?
O28 Mo12 O14 81.0(2) . . ?
O34 P1 O14 111.9(4) . . ?
O34 P1 O33 110.5(3) . . ?
O14 P1 O33 109.1(3) . . ?
O34 P1 O6 109.7(3) . . ?
O14 P1 O6 108.3(3) . . ?
O33 P1 O6 107.2(3) . . ?
Mo2 O2 Mo1 124.4(3) . . ?
Mo3 O4 Mo2 124.0(3) . . ?
P1 O6 Mo2 125.9(3) . . ?
P1 O6 Mo1 124.2(3) . . ?
Mo2 O6 Mo1 91.33(18) . . ?
P1 O6 Mo3 124.8(3) . . ?
Mo2 O6 Mo3 89.90(18) . . ?
Mo1 O6 Mo3 89.99(18) . . ?
Mo5 O7 Mo3 152.0(4) . . ?
Mo4 O9 Mo5 152.0(4) . . ?
Mo3 O11 Mo4 150.3(4) . . ?
Mo6 O12 Mo4 126.9(4) . . ?
P1 O14 Mo6 127.9(3) . . ?
P1 O14 Mo4 124.0(3) . . ?
Mo6 O14 Mo4 90.08(18) . . ?
P1 O14 Mo12 124.9(3) . . ?
Mo6 O14 Mo12 89.24(18) . . ?
Mo4 O14 Mo12 89.03(18) . . ?
Mo9 O15 Mo6 149.5(4) . . ?
Mo2 O17 Mo9 150.3(3) . . ?
Mo6 O18 Mo2 149.6(4) . . ?
Mo8 O19 Mo9 124.4(4) . . ?
Mo8 O21 Mo1 149.0(4) . . ?
Mo7 O22 Mo8 151.9(4) . . ?
Mo1 O24 Mo7 150.8(4) . . ?
Mo7 O25 Mo11 128.1(4) . . ?
Mo11 O27 Mo5 128.1(3) . . ?
Mo11 O28 Mo12 153.1(4) . . ?
Mo12 O30 Mo10 150.6(4) . . ?
Mo10 O32 Mo11 151.2(4) . . ?
P1 O33 Mo8 126.1(3) . . ?
P1 O33 Mo9 126.5(3) . . ?
Mo8 O33 Mo9 90.83(19) . . ?
P1 O33 Mo10 122.9(3) . . ?
Mo8 O33 Mo10 89.77(18) . . ?
Mo9 O33 Mo10 89.71(18) . . ?
P1 O34 Mo5 125.8(3) . . ?
P1 O34 Mo7 127.1(3) . . ?
Mo5 O34 Mo7 89.48(18) . . ?
P1 O34 Mo11 125.1(3) . . ?
Mo5 O34 Mo11 88.76(18) . . ?
Mo7 O34 Mo11 88.58(18) . . ?
Mo12 O35 Mo6 126.3(4) . . ?
Mo4 O36 Mo12 128.5(3) . . ?
Mo5 O37 Mo7 129.2(4) . . ?
Mo1 O38 Mo3 124.5(3) . . ?
Mo10 O39 Mo8 126.8(3) . . ?
Mo9 O40 Mo10 126.4(4) . . ?
C49 O41 H41A 109.5 . . ?
C7 N1 C15 125.1(8) . . ?
C7 N1 H1 117.4 . . ?
C15 N1 H1 117.5 . . ?
C14 N2 C18 116.5(8) . . ?
C31 N3 C39 124.6(8) . . ?
C31 N3 H3A 117.9 . . ?
C39 N3 H3A 117.6 . . ?
C42 N4 C38 118.7(8) . . ?
C49 N5 C50 121.2(10) . . ?
C49 N5 C51 120.6(9) . . ?
C50 N5 C51 118.1(10) . . ?
C52 N6 C54 123.3(10) . . ?
C52 N6 C53 119.9(10) . . ?
C54 N6 C53 116.8(10) . . ?
C6 C1 C2 118.9(9) . . ?
C6 C1 C7 119.9(8) . . ?
C2 C1 C7 121.2(8) . . ?
C3 C2 C1 120.3(8) . . ?
C3 C2 H2 119.9 . . ?
C1 C2 H2 119.8 . . ?
C2 C3 C4 120.9(9) . . ?
C2 C3 H3 119.5 . . ?
C4 C3 H3 119.6 . . ?
C3 C4 C5 118.8(9) . . ?
C3 C4 H4 120.7 . . ?
C5 C4 H4 120.4 . . ?
C6 C5 C4 120.0(9) . . ?
C6 C5 H5 120.2 . . ?
C4 C5 H5 119.8 . . ?
C1 C6 C5 121.0(9) . . ?
C1 C6 H6 119.8 . . ?
C5 C6 H6 119.1 . . ?
N1 C7 C8 116.7(9) . . ?
N1 C7 C1 119.2(8) . . ?
C8 C7 C1 124.1(8) . . ?
C9 C8 C7 120.4(9) . . ?
C9 C8 H8 119.8 . . ?
C7 C8 H8 119.8 . . ?
C8 C9 C10 121.7(9) . . ?
C8 C9 H9 119.1 . . ?
C10 C9 H9 119.2 . . ?
C15 C10 C9 116.3(9) . . ?
C15 C10 C11 117.8(8) . . ?
C9 C10 C11 125.9(9) . . ?
C12 C11 C10 120.6(9) . . ?
C12 C11 H11 119.8 . . ?
C10 C11 H11 119.6 . . ?
C11 C12 C13 122.2(9) . . ?
C11 C12 H12 118.8 . . ?
C13 C12 H12 119.0 . . ?
C14 C13 C12 119.5(9) . . ?
C14 C13 C16 114.1(8) . . ?
C12 C13 C16 126.4(9) . . ?
N2 C14 C13 126.6(9) . . ?
N2 C14 C15 116.1(8) . . ?
C13 C14 C15 117.2(9) . . ?
N1 C15 C10 119.5(8) . . ?
N1 C15 C14 117.7(8) . . ?
C10 C15 C14 122.6(8) . . ?
C17 C16 C13 120.6(9) . . ?
C17 C16 H16 119.5 . . ?
C13 C16 H16 119.9 . . ?
C16 C17 C18 120.6(9) . . ?
C16 C17 H17 119.7 . . ?
C18 C17 H17 119.7 . . ?
N2 C18 C17 121.6(9) . . ?
N2 C18 C19 114.6(8) . . ?
C17 C18 C19 123.7(8) . . ?
C24 C19 C20 118.3(9) . . ?
C24 C19 C18 121.9(8) . . ?
C20 C19 C18 119.8(9) . . ?
C21 C20 C19 120.4(9) . . ?
C21 C20 H20 120.0 . . ?
C19 C20 H20 119.7 . . ?
C20 C21 C22 121.4(9) . . ?
C20 C21 H21 119.4 . . ?
C22 C21 H21 119.2 . . ?
C21 C22 C23 118.3(9) . . ?
C21 C22 H22 120.8 . . ?
C23 C22 H22 120.9 . . ?
C24 C23 C22 121.1(9) . . ?
C24 C23 H23 119.4 . . ?
C22 C23 H23 119.5 . . ?
C23 C24 C19 120.5(9) . . ?
C23 C24 H24 119.8 . . ?
C19 C24 H24 119.8 . . ?
C30 C25 C26 118.1(9) . . ?
C30 C25 C31 119.7(9) . . ?
C26 C25 C31 122.1(9) . . ?
C27 C26 C25 120.4(9) . . ?
C27 C26 H26 119.8 . . ?
C25 C26 H26 119.8 . . ?
C28 C27 C26 120.3(9) . . ?
C28 C27 H27 120.0 . . ?
C26 C27 H27 119.7 . . ?
C29 C28 C27 120.4(9) . . ?
C29 C28 H28 119.8 . . ?
C27 C28 H28 119.8 . . ?
C28 C29 C30 120.4(9) . . ?
C28 C29 H29 119.9 . . ?
C30 C29 H29 119.7 . . ?
C29 C30 C25 120.4(9) . . ?
C29 C30 H30A 119.9 . . ?
C25 C30 H30A 119.7 . . ?
N3 C31 C32 116.4(9) . . ?
N3 C31 C25 118.9(8) . . ?
C32 C31 C25 124.7(9) . . ?
C33 C32 C31 121.0(9) . . ?
C33 C32 H32 119.5 . . ?
C31 C32 H32 119.5 . . ?
C32 C33 C34 120.3(9) . . ?
C32 C33 H33 119.9 . . ?
C34 C33 H33 119.8 . . ?
C39 C34 C33 117.3(9) . . ?
C39 C34 C35 119.2(8) . . ?
C33 C34 C35 123.5(9) . . ?
C36 C35 C34 120.2(8) . . ?
C36 C35 H35 119.8 . . ?
C34 C35 H35 120.0 . . ?
C35 C36 C37 120.7(9) . . ?
C35 C36 H36 119.7 . . ?
C37 C36 H36 119.6 . . ?
C38 C37 C40 117.4(9) . . ?
C38 C37 C36 119.5(8) . . ?
C40 C37 C36 123.1(9) . . ?
N4 C38 C37 124.3(8) . . ?
N4 C38 C39 117.1(8) . . ?
C37 C38 C39 118.6(8) . . ?
N3 C39 C34 120.4(8) . . ?
N3 C39 C38 117.8(8) . . ?
C34 C39 C38 121.8(9) . . ?
C41 C40 C37 118.8(9) . . ?
C41 C40 H40 120.7 . . ?
C37 C40 H40 120.5 . . ?
C40 C41 C42 119.4(8) . . ?
C40 C41 H41 120.3 . . ?
C42 C41 H41 120.3 . . ?
N4 C42 C41 121.4(8) . . ?
N4 C42 C43 117.7(8) . . ?
C41 C42 C43 120.9(8) . . ?
C48 C43 C44 118.7(9) . . ?
C48 C43 C42 118.9(8) . . ?
C44 C43 C42 122.3(8) . . ?
C43 C44 C45 120.8(8) . . ?
C43 C44 H44 119.7 . . ?
C45 C44 H44 119.5 . . ?
C46 C45 C44 119.7(9) . . ?
C46 C45 H45 120.2 . . ?
C44 C45 H45 120.1 . . ?
C45 C46 C47 121.0(9) . . ?
C45 C46 H46 119.4 . . ?
C47 C46 H46 119.6 . . ?
C48 C47 C46 117.6(9) . . ?
C48 C47 H47 121.3 . . ?
C46 C47 H47 121.1 . . ?
C43 C48 C47 122.2(9) . . ?
C43 C48 H48 118.8 . . ?
C47 C48 H48 119.0 . . ?
O41 C49 N5 122.1(9) . . ?
O41 C49 H49 119.2 . . ?
N5 C49 H49 118.8 . . ?
N5 C50 H50A 109.8 . . ?
N5 C50 H50B 109.4 . . ?
H50A C50 H50B 109.9 . . ?
N5 C50 H50C 109.2 . . ?
H50A C50 H50C 109.5 . . ?
H50B C50 H50C 109.1 . . ?
N5 C51 H51A 109.5 . . ?
N5 C51 H51B 109.4 . . ?
H51A C51 H51B 109.6 . . ?
N5 C51 H51C 109.4 . . ?
H51A C51 H51C 109.5 . . ?
H51B C51 H51C 109.4 . . ?
O42 C52 N6 124.0(11) . . ?
O42 C52 H52 118.0 . . ?
N6 C52 H52 118.0 . . ?
N6 C53 H53A 109.5 . . ?
N6 C53 H53B 109.3 . . ?
H53A C53 H53B 109.7 . . ?
N6 C53 H53C 109.3 . . ?
H53A C53 H53C 109.6 . . ?
H53B C53 H53C 109.4 . . ?
N6 C54 H54A 109.6 . . ?
N6 C54 H54B 109.6 . . ?
H54A C54 H54B 109.2 . . ?
N6 C54 H54C 109.7 . . ?
H54A C54 H54C 109.3 . . ?
H54B C54 H54C 109.4 . . ?

loop_
_geom_bond_atom_site_label_1
_geom_bond_atom_site_label_2
_geom_bond_distance
_geom_bond_site_symmetry_2
_geom_bond_publ_flag
Mo1 O1 1.671(7) . ?
Mo1 O24 1.787(6) . ?
Mo1 O38 1.859(6) . ?
Mo1 O21 1.993(6) . ?
Mo1 O2 2.052(6) . ?
Mo1 O6 2.423(5) . ?
Mo2 O3 1.687(7) . ?
Mo2 O17 1.802(6) . ?
Mo2 O2 1.863(6) . ?
Mo2 O18 2.009(7) . ?
Mo2 O4 2.016(6) . ?
Mo2 O6 2.421(6) . ?
Mo3 O5 1.674(6) . ?
Mo3 O11 1.811(6) . ?
Mo3 O4 1.860(6) . ?
Mo3 O7 1.990(6) . ?
Mo3 O38 2.014(6) . ?
Mo3 O6 2.425(5) . ?
Mo4 O10 1.676(7) . ?
Mo4 O9 1.791(6) . ?
Mo4 O36 1.837(7) . ?
Mo4 O11 2.013(6) . ?
Mo4 O12 2.040(7) . ?
Mo4 O14 2.453(6) . ?
Mo5 O8 1.667(7) . ?
Mo5 O37 1.836(7) . ?
Mo5 O7 1.841(6) . ?
Mo5 O9 1.993(6) . ?
Mo5 O27 2.010(6) . ?
Mo5 O34 2.452(6) . ?
Mo6 O13 1.697(7) . ?
Mo6 O18 1.826(7) . ?
Mo6 O12 1.827(6) . ?
Mo6 O15 2.006(6) . ?
Mo6 O35 2.012(6) . ?
Mo6 O14 2.438(6) . ?
Mo7 O23 1.670(7) . ?
Mo7 O25 1.810(6) . ?
Mo7 O22 1.826(7) . ?
Mo7 O37 2.001(7) . ?
Mo7 O24 2.039(6) . ?
Mo7 O34 2.473(6) . ?
Mo8 O20 1.681(7) . ?
Mo8 O21 1.829(7) . ?
Mo8 O19 1.870(7) . ?
Mo8 O39 1.983(6) . ?
Mo8 O22 1.983(7) . ?
Mo8 O33 2.410(5) . ?
Mo9 O16 1.673(7) . ?
Mo9 O15 1.814(7) . ?
Mo9 O40 1.825(6) . ?
Mo9 O17 2.016(6) . ?
Mo9 O19 2.018(6) . ?
Mo9 O33 2.420(6) . ?
Mo10 O31 1.674(7) . ?
Mo10 O32 1.786(6) . ?
Mo10 O39 1.864(6) . ?
Mo10 O30 1.985(6) . ?
Mo10 O40 2.032(7) . ?
Mo10 O33 2.465(6) . ?
Mo11 O26 1.663(6) . ?
Mo11 O28 1.812(6) . ?
Mo11 O27 1.834(6) . ?
Mo11 O32 2.020(6) . ?
Mo11 O25 2.043(7) . ?
Mo11 O34 2.490(6) . ?
Mo12 O29 1.682(7) . ?
Mo12 O30 1.830(6) . ?
Mo12 O35 1.844(7) . ?
Mo12 O36 1.988(7) . ?
Mo12 O28 2.008(6) . ?
Mo12 O14 2.463(6) . ?
P1 O34 1.497(6) . ?
P1 O14 1.523(6) . ?
P1 O33 1.541(6) . ?
P1 O6 1.569(6) . ?
O41 C49 1.264(13) . ?
O41 H41A 0.8400 . ?
O42 C52 1.251(15) . ?
N1 C7 1.343(12) . ?
N1 C15 1.367(12) . ?
N1 H1 0.8806 . ?
N2 C14 1.345(12) . ?
N2 C18 1.359(11) . ?
N3 C31 1.343(12) . ?
N3 C39 1.352(12) . ?
N3 H3A 0.8790 . ?
N4 C42 1.322(12) . ?
N4 C38 1.349(12) . ?
N5 C49 1.313(14) . ?
N5 C50 1.442(14) . ?
N5 C51 1.448(15) . ?
N6 C52 1.303(14) . ?
N6 C54 1.472(15) . ?
N6 C53 1.475(15) . ?
C1 C6 1.384(12) . ?
C1 C2 1.401(13) . ?
C1 C7 1.478(13) . ?
C2 C3 1.384(14) . ?
C2 H2 0.9497 . ?
C3 C4 1.397(13) . ?
C3 H3 0.9506 . ?
C4 C5 1.397(14) . ?
C4 H4 0.9495 . ?
C5 C6 1.396(15) . ?
C5 H5 0.9484 . ?
C6 H6 0.9496 . ?
C7 C8 1.400(12) . ?
C8 C9 1.379(14) . ?
C8 H8 0.9503 . ?
C9 C10 1.413(13) . ?
C9 H9 0.9494 . ?
C10 C15 1.398(13) . ?
C10 C11 1.425(13) . ?
C11 C12 1.354(15) . ?
C11 H11 0.9496 . ?
C12 C13 1.416(13) . ?
C12 H12 0.9498 . ?
C13 C14 1.413(12) . ?
C13 C16 1.420(14) . ?
C14 C15 1.436(13) . ?
C16 C17 1.361(14) . ?
C16 H16 0.9493 . ?
C17 C18 1.400(13) . ?
C17 H17 0.9492 . ?
C18 C19 1.480(13) . ?
C19 C24 1.408(14) . ?
C19 C20 1.421(13) . ?
C20 C21 1.377(14) . ?
C20 H20 0.9504 . ?
C21 C22 1.392(15) . ?
C21 H21 0.9502 . ?
C22 C23 1.411(14) . ?
C22 H22 0.9494 . ?
C23 C24 1.377(13) . ?
C23 H23 0.9495 . ?
C24 H24 0.9491 . ?
C25 C30 1.397(14) . ?
C25 C26 1.414(14) . ?
C25 C31 1.471(14) . ?
C26 C27 1.388(14) . ?
C26 H26 0.9511 . ?
C27 C28 1.374(14) . ?
C27 H27 0.9493 . ?
C28 C29 1.373(14) . ?
C28 H28 0.9491 . ?
C29 C30 1.395(14) . ?
C29 H29 0.9513 . ?
C30 H30A 0.9491 . ?
C31 C32 1.423(13) . ?
C32 C33 1.373(14) . ?
C32 H32 0.9497 . ?
C33 C34 1.415(13) . ?
C33 H33 0.9509 . ?
C34 C39 1.391(13) . ?
C34 C35 1.440(13) . ?
C35 C36 1.369(13) . ?
C35 H35 0.9488 . ?
C36 C37 1.463(13) . ?
C36 H36 0.9503 . ?
C37 C38 1.399(14) . ?
C37 C40 1.404(13) . ?
C38 C39 1.437(12) . ?
C40 C41 1.392(14) . ?
C40 H40 0.9499 . ?
C41 C42 1.434(12) . ?
C41 H41 0.9507 . ?
C42 C43 1.485(12) . ?
C43 C48 1.388(13) . ?
C43 C44 1.392(13) . ?
C44 C45 1.393(13) . ?
C44 H44 0.9500 . ?
C45 C46 1.390(14) . ?
C45 H45 0.9505 . ?
C46 C47 1.406(15) . ?
C46 H46 0.9504 . ?
C47 C48 1.402(15) . ?
C47 H47 0.9510 . ?
C48 H48 0.9513 . ?
C49 H49 0.9486 . ?
C50 H50A 0.9754 . ?
C50 H50B 0.9799 . ?
C50 H50C 0.9846 . ?
C51 H51A 0.9789 . ?
C51 H51B 0.9795 . ?
C51 H51C 0.9809 . ?
C52 H52 0.9523 . ?
C53 H53A 0.9770 . ?
C53 H53B 0.9799 . ?
C53 H53C 0.9814 . ?
C54 H54A 0.9820 . ?
C54 H54B 0.9808 . ?
C54 H54C 0.9800 . ?

loop_
_geom_hbond_atom_site_label_D
_geom_hbond_atom_site_label_H
_geom_hbond_atom_site_label_A
_geom_hbond_site_symmetry_D
_geom_hbond_site_symmetry_H
_geom_hbond_site_symmetry_A
_geom_hbond_distance_DA
_geom_hbond_distance_DH
_geom_hbond_distance_HA
_geom_hbond_angle_DHA
_geom_hbond_publ_flag
O41 H41A O42 . . 1_566 2.422(12) 0.840 1.586 173.5 no
N1 H1 O1 . . . 2.826(12) 0.881(8) 2.543(8) 99.6(6) no
N1 H1 N2 . . . 2.664(10) 0.881(8) 2.280(7) 106.2(6) no
N3 H3A O29 . . 1_666 2.738(12) 0.879(8) 2.475(8) 97.9(6) no
N3 H3A N4 . . . 2.682(10) 0.879(8) 2.299(8) 106.4(6) no

loop_
_geom_torsion_atom_site_label_1
_geom_torsion_atom_site_label_2
_geom_torsion_atom_site_label_3
_geom_torsion_atom_site_label_4
_geom_torsion
_geom_torsion_site_symmetry_1
_geom_torsion_site_symmetry_2
_geom_torsion_site_symmetry_3
_geom_torsion_site_symmetry_4
_geom_torsion_publ_flag
O3 Mo2 O2 Mo1 168.3(4) . . . . ?
O17 Mo2 O2 Mo1 -85.6(4) . . . . ?
O18 Mo2 O2 Mo1 14.1(9) . . . . ?
O4 Mo2 O2 Mo1 71.7(4) . . . . ?
O6 Mo2 O2 Mo1 -0.6(3) . . . . ?
O5 Mo3 O4 Mo2 169.5(4) . . . . ?
O11 Mo3 O4 Mo2 -85.3(4) . . . . ?
O7 Mo3 O4 Mo2 10.4(9) . . . . ?
O38 Mo3 O4 Mo2 70.5(4) . . . . ?
O6 Mo3 O4 Mo2 -1.2(3) . . . . ?
O34 P1 O6 Mo2 173.4(3) . . . . ?
O14 P1 O6 Mo2 -64.2(4) . . . . ?
O33 P1 O6 Mo2 53.5(4) . . . . ?
O34 P1 O6 Mo1 51.7(5) . . . . ?
O14 P1 O6 Mo1 174.1(3) . . . . ?
O33 P1 O6 Mo1 -68.3(4) . . . . ?
O34 P1 O6 Mo3 -66.5(5) . . . . ?
O14 P1 O6 Mo3 55.9(5) . . . . ?
O33 P1 O6 Mo3 173.5(3) . . . . ?
O8 Mo5 O7 Mo3 -132.2(8) . . . . ?
O37 Mo5 O7 Mo3 123.2(8) . . . . ?
O9 Mo5 O7 Mo3 -29.3(8) . . . . ?
O27 Mo5 O7 Mo3 26.7(13) . . . . ?
O34 Mo5 O7 Mo3 52.0(8) . . . . ?
O10 Mo4 O9 Mo5 -130.7(8) . . . . ?
O36 Mo4 O9 Mo5 123.1(8) . . . . ?
O11 Mo4 O9 Mo5 -29.2(9) . . . . ?
O12 Mo4 O9 Mo5 26.6(13) . . . . ?
O14 Mo4 O9 Mo5 51.3(8) . . . . ?
O5 Mo3 O11 Mo4 -128.6(7) . . . . ?
O4 Mo3 O11 Mo4 128.5(7) . . . . ?
O7 Mo3 O11 Mo4 -26.4(7) . . . . ?
O38 Mo3 O11 Mo4 29.6(12) . . . . ?
O6 Mo3 O11 Mo4 55.0(7) . . . . ?
O13 Mo6 O12 Mo4 168.9(4) . . . . ?
O18 Mo6 O12 Mo4 -86.5(4) . . . . ?
O15 Mo6 O12 Mo4 10.5(9) . . . . ?
O35 Mo6 O12 Mo4 69.3(4) . . . . ?
O14 Mo6 O12 Mo4 -1.9(3) . . . . ?
O34 P1 O14 Mo6 173.5(4) . . . . ?
O33 P1 O14 Mo6 -63.9(5) . . . . ?
O6 P1 O14 Mo6 52.4(5) . . . . ?
O34 P1 O14 Mo4 51.7(5) . . . . ?
O33 P1 O14 Mo4 174.2(3) . . . . ?
O6 P1 O14 Mo4 -69.4(4) . . . . ?
O34 P1 O14 Mo12 -64.9(5) . . . . ?
O33 P1 O14 Mo12 57.6(5) . . . . ?
O6 P1 O14 Mo12 174.0(3) . . . . ?
O16 Mo9 O15 Mo6 -136.2(7) . . . . ?
O40 Mo9 O15 Mo6 119.2(7) . . . . ?
O17 Mo9 O15 Mo6 -36.1(7) . . . . ?
O19 Mo9 O15 Mo6 13.7(13) . . . . ?
O33 Mo9 O15 Mo6 45.5(7) . . . . ?
O3 Mo2 O17 Mo9 -135.5(8) . . . . ?
O2 Mo2 O17 Mo9 121.6(8) . . . . ?
O18 Mo2 O17 Mo9 -34.4(8) . . . . ?
O4 Mo2 O17 Mo9 20.1(13) . . . . ?
O6 Mo2 O17 Mo9 48.6(8) . . . . ?
O13 Mo6 O18 Mo2 -134.0(8) . . . . ?
O12 Mo6 O18 Mo2 120.6(8) . . . . ?
O15 Mo6 O18 Mo2 -34.3(8) . . . . ?
O35 Mo6 O18 Mo2 19.9(13) . . . . ?
O14 Mo6 O18 Mo2 48.0(8) . . . . ?
O20 Mo8 O19 Mo9 165.0(4) . . . . ?
O21 Mo8 O19 Mo9 -89.3(4) . . . . ?
O39 Mo8 O19 Mo9 67.3(4) . . . . ?
O22 Mo8 O19 Mo9 5.0(10) . . . . ?
O33 Mo8 O19 Mo9 -4.3(3) . . . . ?
O20 Mo8 O21 Mo1 -133.7(8) . . . . ?
O19 Mo8 O21 Mo1 125.0(8) . . . . ?
O39 Mo8 O21 Mo1 27.5(13) . . . . ?
O22 Mo8 O21 Mo1 -31.6(8) . . . . ?
O33 Mo8 O21 Mo1 51.9(8) . . . . ?
O23 Mo7 O22 Mo8 -135.1(8) . . . . ?
O25 Mo7 O22 Mo8 117.2(8) . . . . ?
O37 Mo7 O22 Mo8 15.5(13) . . . . ?
O24 Mo7 O22 Mo8 -35.7(8) . . . . ?
O34 Mo7 O22 Mo8 44.6(8) . . . . ?
O1 Mo1 O24 Mo7 -133.0(8) . . . . ?
O38 Mo1 O24 Mo7 124.1(8) . . . . ?
O21 Mo1 O24 Mo7 -31.2(8) . . . . ?
O2 Mo1 O24 Mo7 23.5(13) . . . . ?
O6 Mo1 O24 Mo7 50.6(8) . . . . ?
O23 Mo7 O25 Mo11 165.2(4) . . . . ?
O22 Mo7 O25 Mo11 -87.4(5) . . . . ?
O37 Mo7 O25 Mo11 65.2(5) . . . . ?
O24 Mo7 O25 Mo11 6.3(9) . . . . ?
O34 Mo7 O25 Mo11 -3.8(4) . . . . ?
O26 Mo11 O27 Mo5 166.6(4) . . . . ?
O28 Mo11 O27 Mo5 -84.4(5) . . . . ?
O32 Mo11 O27 Mo5 10.1(8) . . . . ?
O25 Mo11 O27 Mo5 68.0(4) . . . . ?
O34 Mo11 O27 Mo5 -1.8(4) . . . . ?
O26 Mo11 O28 Mo12 -129.8(8) . . . . ?
O27 Mo11 O28 Mo12 123.7(8) . . . . ?
O32 Mo11 O28 Mo12 -27.2(8) . . . . ?
O25 Mo11 O28 Mo12 25.9(13) . . . . ?
O34 Mo11 O28 Mo12 52.3(8) . . . . ?
O29 Mo12 O30 Mo10 -129.7(8) . . . . ?
O35 Mo12 O30 Mo10 125.9(8) . . . . ?
O36 Mo12 O30 Mo10 28.0(12) . . . . ?
O28 Mo12 O30 Mo10 -27.9(8) . . . . ?
O14 Mo12 O30 Mo10 53.5(8) . . . . ?
O31 Mo10 O32 Mo11 -127.5(8) . . . . ?
O39 Mo10 O32 Mo11 129.2(8) . . . . ?
O30 Mo10 O32 Mo11 -23.8(8) . . . . ?
O40 Mo10 O32 Mo11 35.9(12) . . . . ?
O33 Mo10 O32 Mo11 57.9(8) . . . . ?
O34 P1 O33 Mo8 -63.0(5) . . . . ?
O14 P1 O33 Mo8 173.6(3) . . . . ?
O6 P1 O33 Mo8 56.5(5) . . . . ?
O34 P1 O33 Mo9 172.9(3) . . . . ?
O14 P1 O33 Mo9 49.5(5) . . . . ?
O6 P1 O33 Mo9 -67.6(4) . . . . ?
O34 P1 O33 Mo10 54.8(5) . . . . ?
O14 P1 O33 Mo10 -68.6(4) . . . . ?
O6 P1 O33 Mo10 174.3(3) . . . . ?
O14 P1 O34 Mo5 -65.0(5) . . . . ?
O33 P1 O34 Mo5 173.2(3) . . . . ?
O6 P1 O34 Mo5 55.3(5) . . . . ?
O14 P1 O34 Mo7 172.9(3) . . . . ?
O33 P1 O34 Mo7 51.2(5) . . . . ?
O6 P1 O34 Mo7 -66.8(5) . . . . ?
O14 P1 O34 Mo11 53.3(5) . . . . ?
O33 P1 O34 Mo11 -68.5(5) . . . . ?
O6 P1 O34 Mo11 173.6(3) . . . . ?
O29 Mo12 O35 Mo6 164.4(4) . . . . ?
O30 Mo12 O35 Mo6 -87.5(4) . . . . ?
O36 Mo12 O35 Mo6 66.0(4) . . . . ?
O28 Mo12 O35 Mo6 4.8(9) . . . . ?
O14 Mo12 O35 Mo6 -3.9(3) . . . . ?
O10 Mo4 O36 Mo12 166.7(5) . . . . ?
O9 Mo4 O36 Mo12 -85.8(5) . . . . ?
O11 Mo4 O36 Mo12 12.8(9) . . . . ?
O12 Mo4 O36 Mo12 68.9(5) . . . . ?
O14 Mo4 O36 Mo12 -1.4(4) . . . . ?
O8 Mo5 O37 Mo7 165.6(5) . . . . ?
O7 Mo5 O37 Mo7 -87.5(4) . . . . ?
O9 Mo5 O37 Mo7 5.0(9) . . . . ?
O27 Mo5 O37 Mo7 66.4(4) . . . . ?
O34 Mo5 O37 Mo7 -4.5(4) . . . . ?
O1 Mo1 O38 Mo3 168.0(4) . . . . ?
O24 Mo1 O38 Mo3 -85.4(4) . . . . ?
O21 Mo1 O38 Mo3 18.7(9) . . . . ?
O2 Mo1 O38 Mo3 71.7(4) . . . . ?
O6 Mo1 O38 Mo3 0.3(3) . . . . ?
O31 Mo10 O39 Mo8 169.3(4) . . . . ?
O32 Mo10 O39 Mo8 -83.3(4) . . . . ?
O30 Mo10 O39 Mo8 16.3(8) . . . . ?
O40 Mo10 O39 Mo8 71.2(4) . . . . ?
O33 Mo10 O39 Mo8 0.6(3) . . . . ?
O16 Mo9 O40 Mo10 167.4(4) . . . . ?
O15 Mo9 O40 Mo10 -86.6(4) . . . . ?
O17 Mo9 O40 Mo10 13.3(9) . . . . ?
O19 Mo9 O40 Mo10 71.0(4) . . . . ?
O33 Mo9 O40 Mo10 -0.1(4) . . . . ?
C6 C1 C2 C3 1.1(14) . . . . ?
C7 C1 C2 C3 -178.8(9) . . . . ?
C1 C2 C3 C4 0.0(15) . . . . ?
C2 C3 C4 C5 0.1(15) . . . . ?
C3 C4 C5 C6 -1.2(15) . . . . ?
C2 C1 C6 C5 -2.2(14) . . . . ?
C7 C1 C6 C5 177.7(9) . . . . ?
C4 C5 C6 C1 2.3(15) . . . . ?
C15 N1 C7 C8 0.5(13) . . . . ?
C15 N1 C7 C1 -179.6(8) . . . . ?
C6 C1 C7 N1 179.2(8) . . . . ?
C2 C1 C7 N1 -0.9(13) . . . . ?
C6 C1 C7 C8 -0.9(13) . . . . ?
C2 C1 C7 C8 179.0(9) . . . . ?
N1 C7 C8 C9 -0.2(13) . . . . ?
C1 C7 C8 C9 179.9(8) . . . . ?
C7 C8 C9 C10 2.9(14) . . . . ?
C8 C9 C10 C15 -5.5(13) . . . . ?
C8 C9 C10 C11 176.7(9) . . . . ?
C15 C10 C11 C12 2.0(13) . . . . ?
C9 C10 C11 C12 179.8(10) . . . . ?
C10 C11 C12 C13 -1.7(15) . . . . ?
C11 C12 C13 C14 1.0(15) . . . . ?
C11 C12 C13 C16 -179.8(10) . . . . ?
C18 N2 C14 C13 1.3(13) . . . . ?
C18 N2 C14 C15 -180.0(8) . . . . ?
C12 C13 C14 N2 178.0(9) . . . . ?
C16 C13 C14 N2 -1.3(14) . . . . ?
C12 C13 C14 C15 -0.7(13) . . . . ?
C16 C13 C14 C15 180.0(8) . . . . ?
C7 N1 C15 C10 -3.3(13) . . . . ?
C7 N1 C15 C14 -178.2(8) . . . . ?
C9 C10 C15 N1 5.6(12) . . . . ?
C11 C10 C15 N1 -176.4(8) . . . . ?
C9 C10 C15 C14 -179.8(8) . . . . ?
C11 C10 C15 C14 -1.8(13) . . . . ?
N2 C14 C15 N1 -2.9(12) . . . . ?
C13 C14 C15 N1 175.9(8) . . . . ?
N2 C14 C15 C10 -177.6(8) . . . . ?
C13 C14 C15 C10 1.2(13) . . . . ?
C14 C13 C16 C17 1.1(14) . . . . ?
C12 C13 C16 C17 -178.1(10) . . . . ?
C13 C16 C17 C18 -1.0(15) . . . . ?
C14 N2 C18 C17 -1.1(13) . . . . ?
C14 N2 C18 C19 -178.6(8) . . . . ?
C16 C17 C18 N2 1.0(14) . . . . ?
C16 C17 C18 C19 178.2(9) . . . . ?
N2 C18 C19 C24 23.5(13) . . . . ?
C17 C18 C19 C24 -153.9(9) . . . . ?
N2 C18 C19 C20 -155.8(9) . . . . ?
C17 C18 C19 C20 26.8(13) . . . . ?
C24 C19 C20 C21 0.9(14) . . . . ?
C18 C19 C20 C21 -179.8(9) . . . . ?
C19 C20 C21 C22 0.8(15) . . . . ?
C20 C21 C22 C23 -2.8(16) . . . . ?
C21 C22 C23 C24 3.2(16) . . . . ?
C22 C23 C24 C19 -1.6(16) . . . . ?
C20 C19 C24 C23 -0.5(15) . . . . ?
C18 C19 C24 C23 -179.7(9) . . . . ?
C30 C25 C26 C27 -1.1(14) . . . . ?
C31 C25 C26 C27 178.2(9) . . . . ?
C25 C26 C27 C28 0.8(15) . . . . ?
C26 C27 C28 C29 0.0(15) . . . . ?
C27 C28 C29 C30 -0.5(15) . . . . ?
C28 C29 C30 C25 0.2(15) . . . . ?
C26 C25 C30 C29 0.6(14) . . . . ?
C31 C25 C30 C29 -178.7(9) . . . . ?
C39 N3 C31 C32 1.5(13) . . . . ?
C39 N3 C31 C25 -177.2(8) . . . . ?
C30 C25 C31 N3 178.9(8) . . . . ?
C26 C25 C31 N3 -0.3(13) . . . . ?
C30 C25 C31 C32 0.4(14) . . . . ?
C26 C25 C31 C32 -178.9(9) . . . . ?
N3 C31 C32 C33 -1.2(13) . . . . ?
C25 C31 C32 C33 177.3(9) . . . . ?
C31 C32 C33 C34 0.9(14) . . . . ?
C32 C33 C34 C39 -0.6(14) . . . . ?
C32 C33 C34 C35 -178.5(9) . . . . ?
C39 C34 C35 C36 1.9(13) . . . . ?
C33 C34 C35 C36 179.8(9) . . . . ?
C34 C35 C36 C37 0.2(13) . . . . ?
C35 C36 C37 C38 -1.3(13) . . . . ?
C35 C36 C37 C40 -179.0(9) . . . . ?
C42 N4 C38 C37 2.1(13) . . . . ?
C42 N4 C38 C39 -177.0(8) . . . . ?
C40 C37 C38 N4 -1.0(14) . . . . ?
C36 C37 C38 N4 -178.9(8) . . . . ?
C40 C37 C38 C39 178.1(8) . . . . ?
C36 C37 C38 C39 0.2(13) . . . . ?
C31 N3 C39 C34 -1.3(14) . . . . ?
C31 N3 C39 C38 -179.5(8) . . . . ?
C33 C34 C39 N3 0.8(13) . . . . ?
C35 C34 C39 N3 178.8(8) . . . . ?
C33 C34 C39 C38 179.0(8) . . . . ?
C35 C34 C39 C38 -3.0(13) . . . . ?
N4 C38 C39 N3 -0.7(12) . . . . ?
C37 C38 C39 N3 -179.9(8) . . . . ?
N4 C38 C39 C34 -178.9(8) . . . . ?
C37 C38 C39 C34 1.9(13) . . . . ?
C38 C37 C40 C41 -0.2(13) . . . . ?
C36 C37 C40 C41 177.5(9) . . . . ?
C37 C40 C41 C42 0.3(14) . . . . ?
C38 N4 C42 C41 -2.0(13) . . . . ?
C38 N4 C42 C43 177.9(8) . . . . ?
C40 C41 C42 N4 0.8(14) . . . . ?
C40 C41 C42 C43 -179.1(8) . . . . ?
N4 C42 C43 C48 -23.1(13) . . . . ?
C41 C42 C43 C48 156.7(9) . . . . ?
N4 C42 C43 C44 155.6(9) . . . . ?
C41 C42 C43 C44 -24.5(13) . . . . ?
C48 C43 C44 C45 0.1(15) . . . . ?
C42 C43 C44 C45 -178.6(9) . . . . ?
C43 C44 C45 C46 -1.3(15) . . . . ?
C44 C45 C46 C47 0.2(16) . . . . ?
C45 C46 C47 C48 2.1(16) . . . . ?
C44 C43 C48 C47 2.3(16) . . . . ?
C42 C43 C48 C47 -178.9(9) . . . . ?
C46 C47 C48 C43 -3.3(16) . . . . ?
C50 N5 C49 O41 -0.2(16) . . . . ?
C51 N5 C49 O41 -179.9(10) . . . . ?
C54 N6 C52 O42 -179.3(10) . . . . ?
C53 N6 C52 O42 2.5(16) . . . . ?
